data_2108816
loop_
_publ_author_name
'Konieczny, Krzysztof A.'
'Bakowicz, Julia'
'Paliwoda, Damian'
'Warren, Mark R.'
'Ciesielski, Arkadiusz'
'Cyra\'nski, Micha\/l K.'
'Turowska-Tyrk, Ilona'

_publ_section_title
;
 Structural reasons for the formation of multicomponent products and the
 influence of high pressure
;
_journal_coeditor_code EB5068
_journal_issue 3
_journal_name_full 'Acta Crystallographica Section B'
_journal_page_first
;
;
_journal_paper_doi 10.1107/S2052520621004492
_journal_volume 77
_journal_year 2021
_chemical_absolute_configuration syn
_chemical_formula_sum 'C31 H39 N O3'
_chemical_formula_weight 473.63
_space_group_crystal_system orthorhombic
_space_group_IT_number 19
_space_group_name_Hall 'P 2ac 2ab'
_space_group_name_H-M_alt 'P 21 21 21'
_atom_sites_solution_hydrogens geom
_atom_sites_solution_primary isomor
_audit_creation_method SHELXL-2014/7
_cell_angle_alpha 90
_cell_angle_beta 90
_cell_angle_gamma 90
_cell_formula_units_Z 4
_cell_length_a 5.9706(10)
_cell_length_b 13.368(4)
_cell_length_c 31.832(8)
_cell_measurement_pressure 750000
_cell_measurement_reflns_used 2405
_cell_measurement_temperature 299(2)
_cell_measurement_theta_max 23.7
_cell_measurement_theta_min 2.4
_cell_volume 2540.7(11)
_computing_cell_refinement 'Bruker SAINT'
_computing_data_collection 'Bruker APEX2'
_computing_data_reduction 'Bruker SAINT'
_computing_molecular_graphics 'ORTEP-3 for Windows (Farrugia, 2012)'
_computing_publication_material 'SHELXL 2014/7 (Sheldrick, 2015)'
_computing_structure_refinement 'SHELXL 2014/7 (Sheldrick, 2015)'
_computing_structure_solution 'SHELXS-2013/1 (Sheldrick, 2008)'
_diffrn_ambient_pressure 750000
_diffrn_ambient_temperature 299(2)
_diffrn_measured_fraction_theta_full 0.519
_diffrn_measured_fraction_theta_max 0.519
_diffrn_measurement_device_type 'Bruker APEX-II CCD'
_diffrn_measurement_method '\f- and \w scans'
_diffrn_radiation_type MoK\a
_diffrn_radiation_wavelength 0.70932
_diffrn_reflns_av_R_equivalents 0.1253
_diffrn_reflns_av_unetI/netI 0.1286
_diffrn_reflns_Laue_measured_fraction_full 0.519
_diffrn_reflns_Laue_measured_fraction_max 0.519
_diffrn_reflns_limit_h_max 7
_diffrn_reflns_limit_h_min -7
_diffrn_reflns_limit_k_max 12
_diffrn_reflns_limit_k_min -12
_diffrn_reflns_limit_l_max 31
_diffrn_reflns_limit_l_min -31
_diffrn_reflns_number 13548
_diffrn_reflns_point_group_measured_fraction_full 0.521
_diffrn_reflns_point_group_measured_fraction_max 0.521
_diffrn_reflns_theta_full 24.985
_diffrn_reflns_theta_max 24.985
_diffrn_reflns_theta_min 1.652
_exptl_absorpt_coefficient_mu 0.078
_exptl_absorpt_correction_type none
_exptl_absorpt_process_details none
_exptl_crystal_colour colourless
_exptl_crystal_density_diffrn 1.238
_exptl_crystal_description block
_exptl_crystal_F_000 1024
_exptl_crystal_size_max 0.400
_exptl_crystal_size_mid 0.180
_exptl_crystal_size_min 0.140
_refine_diff_density_max 0.162
_refine_diff_density_min -0.154
_refine_diff_density_rms 0.040
_refine_ls_abs_structure_details
;
The absolute configuration was assigned to agree with that of its
precursor (S)-(-)-1-phenylethaneamine at the chiral centre C25.
;
_refine_ls_abs_structure_Flack 1.2(10)
_refine_ls_extinction_method none
_refine_ls_goodness_of_fit_ref 1.038
_refine_ls_hydrogen_treatment constr
_refine_ls_matrix_type full
_refine_ls_number_parameters 294
_refine_ls_number_reflns 2324
_refine_ls_number_restraints 0
_refine_ls_restrained_S_all 1.038
_refine_ls_R_factor_all 0.1559
_refine_ls_R_factor_gt 0.0668
_refine_ls_shift/su_max 0.000
_refine_ls_shift/su_mean 0.000
_refine_ls_structure_factor_coef Fsqd
_refine_ls_weighting_details 'w=1/[\s^2^(Fo^2^)+(0.0772P)^2^] where P=(Fo^2^+2Fc^2^)/3'
_refine_ls_weighting_scheme calc
_refine_ls_wR_factor_gt 0.1293
_refine_ls_wR_factor_ref 0.1646
_reflns_Friedel_coverage 0.723
_reflns_Friedel_fraction_full 0.524
_reflns_Friedel_fraction_max 0.524
_reflns_number_gt 1279
_reflns_number_total 2324
_reflns_threshold_expression 'I > 2\s(I)'
_cod_data_source_file eb5068sup1.cif
_cod_data_source_block 0minUV_075GPa
_cod_database_code 2108816
_shelx_shelxl_version_number 2014/7
_shelx_space_group_comment
;
The symmetry employed for this shelxl refinement is uniquely defined
by the following loop, which should always be used as a source of
symmetry information in preference to the above space-group names.
They are only intended as comments.
;
_shelx_estimated_absorpt_t_min 0.969
_shelx_estimated_absorpt_t_max 0.989

loop_
_space_group_symop_operation_xyz
'x, y, z'
'-x+1/2, -y, z+1/2'
'-x, y+1/2, -z+1/2'
'x+1/2, -y+1/2, -z'

loop_
_atom_site_label
_atom_site_type_symbol
_atom_site_fract_x
_atom_site_fract_y
_atom_site_fract_z
_atom_site_U_iso_or_equiv
_atom_site_adp_type
_atom_site_occupancy
_atom_site_site_symmetry_order
_atom_site_calc_flag
_atom_site_refinement_flags_posn
_atom_site_refinement_flags_adp
_atom_site_refinement_flags_occupancy
_atom_site_disorder_assembly
_atom_site_disorder_group
O1 O 1.0504(13) 0.2264(6) 0.6293(2) 0.070(3) Uani 1 1 d . . . . .
O3 O 0.3045(11) 0.6173(6) 0.5556(2) 0.058(2) Uani 1 1 d . . . . .
O2 O 0.6120(11) 0.6260(5) 0.5170(2) 0.047(2) Uani 1 1 d . . . . .
C1 C 0.8206(16) 0.2585(9) 0.6886(3) 0.037(3) Uani 1 1 d . . . . .
C2 C 0.9036(14) 0.3231(8) 0.7191(4) 0.036(3) Uani 1 1 d . . . . .
C3 C 0.8433(15) 0.3078(8) 0.7606(4) 0.041(3) Uani 1 1 d . . . . .
H3 H 0.8998 0.3509 0.7809 0.049 Uiso 1 1 calc R U . . .
C4 C 0.7036(15) 0.2315(9) 0.7731(3) 0.039(3) Uani 1 1 d . . . . .
C5 C 0.6222(14) 0.1688(8) 0.7411(3) 0.035(3) Uani 1 1 d . . . . .
H5 H 0.5271 0.1165 0.7485 0.042 Uiso 1 1 calc R U . . .
C6 C 0.6772(15) 0.1811(8) 0.6991(4) 0.036(3) Uani 1 1 d . . . . .
C7 C 0.8952(17) 0.2726(9) 0.6440(4) 0.041(3) Uani 1 1 d . . . . .
C8 C 0.7852(14) 0.3498(8) 0.6175(3) 0.035(3) Uiso 1 1 d . . . . .
C9 C 0.8946(15) 0.3863(8) 0.5827(3) 0.039(3) Uiso 1 1 d . . . . .
H9 H 1.0329 0.3600 0.5751 0.046 Uiso 1 1 calc R U . . .
C10 C 0.8002(15) 0.4618(8) 0.5591(3) 0.043(3) Uiso 1 1 d . . . . .
H10 H 0.8748 0.4851 0.5354 0.051 Uiso 1 1 calc R U . . .
C11 C 0.5938(14) 0.5039(7) 0.5703(3) 0.033(2) Uiso 1 1 d . . . . .
C12 C 0.4837(15) 0.4651(8) 0.6047(3) 0.040(3) Uiso 1 1 d . . . . .
H12 H 0.3446 0.4905 0.6124 0.048 Uiso 1 1 calc R U . . .
C13 C 0.5788(15) 0.3884(8) 0.6281(3) 0.047(3) Uiso 1 1 d . . . . .
H13 H 0.5024 0.3628 0.6512 0.057 Uiso 1 1 calc R U . . .
C14 C 0.4986(18) 0.5892(9) 0.5464(3) 0.041(3) Uani 1 1 d . . . . .
C15 C 1.0523(15) 0.4091(8) 0.7064(3) 0.042(3) Uani 1 1 d . . . . .
H15 H 1.0815 0.4035 0.6762 0.051 Uiso 1 1 calc R U . . .
C16 C 1.2788(14) 0.4050(9) 0.7294(3) 0.053(3) Uani 1 1 d . . . . .
H16A H 1.3376 0.3383 0.7281 0.080 Uiso 1 1 calc R U . . .
H16B H 1.2583 0.4239 0.7583 0.080 Uiso 1 1 calc R U . . .
H16C H 1.3819 0.4504 0.7163 0.080 Uiso 1 1 calc R U . . .
C17 C 0.9363(18) 0.5088(9) 0.7142(4) 0.072(4) Uani 1 1 d . . . . .
H17A H 0.9213 0.5196 0.7439 0.108 Uiso 1 1 calc R U . . .
H17B H 0.7906 0.5080 0.7015 0.108 Uiso 1 1 calc R U . . .
H17C H 1.0239 0.5618 0.7022 0.108 Uiso 1 1 calc R U . . .
C18 C 0.6388(17) 0.2105(10) 0.8184(4) 0.055(3) Uani 1 1 d . . . . .
H18 H 0.6513 0.1378 0.8215 0.066 Uiso 1 1 calc R U . . .
C19 C 0.7932(17) 0.2533(9) 0.8512(4) 0.069(4) Uani 1 1 d . . . . .
H19A H 0.7776 0.3248 0.8518 0.103 Uiso 1 1 calc R U . . .
H19B H 0.9451 0.2362 0.8444 0.103 Uiso 1 1 calc R U . . .
H19C H 0.7552 0.2263 0.8782 0.103 Uiso 1 1 calc R U . . .
C20 C 0.3991(17) 0.2334(10) 0.8265(4) 0.083(5) Uani 1 1 d . . . . .
H20A H 0.3546 0.2039 0.8527 0.124 Uiso 1 1 calc R U . . .
H20B H 0.3091 0.2065 0.8042 0.124 Uiso 1 1 calc R U . . .
H20C H 0.3789 0.3046 0.8279 0.124 Uiso 1 1 calc R U . . .
C21 C 0.5905(16) 0.1083(8) 0.6663(3) 0.042(3) Uani 1 1 d . . . . .
H21 H 0.5639 0.1472 0.6407 0.050 Uiso 1 1 calc R U . . .
C22 C 0.7669(18) 0.0298(9) 0.6555(4) 0.063(3) Uani 1 1 d . . . . .
H22A H 0.7993 -0.0097 0.6799 0.095 Uiso 1 1 calc R U . . .
H22B H 0.9011 0.0625 0.6461 0.095 Uiso 1 1 calc R U . . .
H22C H 0.7112 -0.0127 0.6335 0.095 Uiso 1 1 calc R U . . .
C23 C 0.3696(15) 0.0596(9) 0.6778(4) 0.064(4) Uani 1 1 d . . . . .
H23A H 0.2684 0.1095 0.6883 0.096 Uiso 1 1 calc R U . . .
H23B H 0.3944 0.0100 0.6991 0.096 Uiso 1 1 calc R U . . .
H23C H 0.3062 0.0285 0.6534 0.096 Uiso 1 1 calc R U . . .
N1 N 0.0383(13) 0.6720(6) 0.4902(3) 0.042(2) Uani 1 1 d . . . . .
H1A H 0.1410 0.6507 0.5084 0.051 Uiso 1 1 calc R U . . .
H1B H -0.0969 0.6529 0.4988 0.051 Uiso 1 1 calc R U . . .
H1C H 0.0432 0.7384 0.4886 0.051 Uiso 1 1 calc R U . . .
C24 C 0.3050(15) 0.6681(8) 0.4309(4) 0.052(3) Uani 1 1 d . . . . .
H24A H 0.4236 0.6510 0.4500 0.077 Uiso 1 1 calc R U . . .
H24B H 0.2958 0.7396 0.4284 0.077 Uiso 1 1 calc R U . . .
H24C H 0.3348 0.6393 0.4039 0.077 Uiso 1 1 calc R U . . .
C25 C 0.0849(16) 0.6279(10) 0.4477(3) 0.044(3) Uani 1 1 d . . . . .
H25 H -0.0332 0.6516 0.4288 0.053 Uiso 1 1 calc R U . . .
C26 C 0.0631(17) 0.5163(9) 0.4502(3) 0.041(3) Uani 1 1 d . . . . .
C27 C -0.1340(16) 0.4684(10) 0.4401(3) 0.048(3) Uani 1 1 d . . . . .
H27 H -0.2561 0.5062 0.4314 0.058 Uiso 1 1 calc R U . . .
C28 C -0.154(2) 0.3681(13) 0.4425(4) 0.068(4) Uani 1 1 d . . . . .
H28 H -0.2886 0.3379 0.4347 0.081 Uiso 1 1 calc R U . . .
C29 C 0.022(3) 0.3094(10) 0.4564(4) 0.065(4) Uani 1 1 d . . . . .
H29 H 0.0077 0.2403 0.4580 0.078 Uiso 1 1 calc R U . . .
C30 C 0.218(2) 0.3556(12) 0.4679(4) 0.066(4) Uani 1 1 d . . . . .
H30 H 0.3385 0.3177 0.4775 0.079 Uiso 1 1 calc R U . . .
C31 C 0.2369(19) 0.4591(11) 0.4652(3) 0.052(3) Uani 1 1 d . . . . .
H31 H 0.3689 0.4901 0.4736 0.062 Uiso 1 1 calc R U . . .

loop_
_atom_site_aniso_label
_atom_site_aniso_U_11
_atom_site_aniso_U_22
_atom_site_aniso_U_33
_atom_site_aniso_U_23
_atom_site_aniso_U_13
_atom_site_aniso_U_12
O1 0.082(5) 0.066(8) 0.062(7) 0.024(4) 0.027(5) 0.043(6)
O3 0.050(4) 0.055(7) 0.068(7) 0.016(4) 0.007(4) 0.023(4)
O2 0.056(4) 0.036(7) 0.048(6) 0.017(3) 0.007(4) -0.004(4)
C1 0.045(6) 0.028(12) 0.037(10) 0.011(5) 0.009(6) 0.007(6)
C2 0.039(6) 0.023(11) 0.048(11) 0.005(5) 0.004(6) 0.006(6)
C3 0.040(6) 0.044(12) 0.039(11) -0.003(5) -0.004(6) -0.004(6)
C4 0.041(6) 0.042(12) 0.032(11) -0.003(5) -0.005(6) 0.004(6)
C5 0.034(5) 0.032(12) 0.038(11) 0.007(5) 0.003(5) -0.005(5)
C6 0.041(6) 0.029(11) 0.037(11) 0.008(4) 0.003(6) 0.000(6)
C7 0.047(6) 0.020(10) 0.057(11) 0.005(5) -0.004(6) 0.000(6)
C14 0.055(7) 0.033(11) 0.033(9) 0.003(5) -0.016(6) 0.001(7)
C15 0.043(6) 0.037(10) 0.047(9) -0.002(5) 0.004(5) -0.005(6)
C16 0.046(6) 0.055(12) 0.058(11) 0.002(5) -0.003(6) 0.001(6)
C17 0.048(6) 0.049(14) 0.119(14) 0.013(6) 0.006(7) -0.007(7)
C18 0.063(7) 0.072(12) 0.030(11) 0.003(5) 0.010(6) -0.002(7)
C19 0.062(7) 0.102(14) 0.042(11) -0.004(6) -0.009(7) -0.017(8)
C20 0.058(8) 0.107(16) 0.082(14) -0.009(7) 0.016(7) -0.014(8)
C21 0.064(7) 0.048(11) 0.013(9) -0.005(4) -0.004(6) -0.002(7)
C22 0.079(7) 0.049(11) 0.063(11) -0.020(5) 0.005(7) 0.007(7)
C23 0.057(7) 0.053(12) 0.081(12) 0.003(5) -0.017(7) -0.021(7)
N1 0.039(4) 0.030(8) 0.058(9) 0.002(4) -0.005(4) 0.004(4)
C24 0.062(7) 0.036(10) 0.057(10) 0.002(5) 0.015(6) -0.008(6)
C25 0.056(7) 0.046(12) 0.030(10) 0.000(5) -0.008(6) 0.009(7)
C26 0.050(7) 0.055(12) 0.019(9) 0.000(4) 0.002(6) -0.008(8)
C27 0.050(7) 0.059(12) 0.036(11) -0.001(5) 0.004(6) -0.017(7)
C28 0.079(9) 0.065(15) 0.060(12) -0.017(6) 0.013(7) -0.025(10)
C29 0.107(11) 0.040(13) 0.049(11) -0.012(6) 0.032(8) -0.015(10)
C30 0.071(9) 0.056(15) 0.072(13) 0.007(6) 0.009(7) 0.005(9)
C31 0.058(7) 0.049(13) 0.049(12) 0.002(5) 0.002(6) -0.006(8)

loop_
_atom_type_symbol
_atom_type_description
_atom_type_scat_dispersion_real
_atom_type_scat_dispersion_imag
_atom_type_scat_source
C C 0.0033 0.0016 'International Tables Vol C Tables 4.2.6.8 and 6.1.1.4'
H H 0.0000 0.0000 'International Tables Vol C Tables 4.2.6.8 and 6.1.1.4'
N N 0.0061 0.0033 'International Tables Vol C Tables 4.2.6.8 and 6.1.1.4'
O O 0.0106 0.0060 'International Tables Vol C Tables 4.2.6.8 and 6.1.1.4'

loop_
_geom_angle_atom_site_label_1
_geom_angle_atom_site_label_2
_geom_angle_atom_site_label_3
_geom_angle
_geom_angle_site_symmetry_1
_geom_angle_site_symmetry_3
_geom_angle_publ_flag
C6 C1 C2 121.0(11) . . ?
C6 C1 C7 120.5(9) . . ?
C2 C1 C7 118.5(11) . . ?
C3 C2 C1 118.8(11) . . ?
C3 C2 C15 121.3(9) . . ?
C1 C2 C15 119.8(11) . . ?
C4 C3 C2 122.9(10) . . ?
C4 C3 H3 118.6 . . ?
C2 C3 H3 118.6 . . ?
C3 C4 C5 116.2(11) . . ?
C3 C4 C18 124.5(10) . . ?
C5 C4 C18 119.3(11) . . ?
C6 C5 C4 123.1(11) . . ?
C6 C5 H5 118.5 . . ?
C4 C5 H5 118.5 . . ?
C1 C6 C5 118.0(10) . . ?
C1 C6 C21 121.5(11) . . ?
C5 C6 C21 120.4(10) . . ?
O1 C7 C8 118.4(11) . . ?
O1 C7 C1 121.9(10) . . ?
C8 C7 C1 119.6(10) . . ?
C9 C8 C13 119.3(10) . . ?
C9 C8 C7 119.6(8) . . ?
C13 C8 C7 121.1(10) . . ?
C8 C9 C10 120.3(9) . . ?
C8 C9 H9 119.8 . . ?
C10 C9 H9 119.8 . . ?
C9 C10 C11 121.0(10) . . ?
C9 C10 H10 119.5 . . ?
C11 C10 H10 119.5 . . ?
C12 C11 C10 118.0(9) . . ?
C12 C11 C14 120.9(9) . . ?
C10 C11 C14 121.0(10) . . ?
C11 C12 C13 120.6(9) . . ?
C11 C12 H12 119.7 . . ?
C13 C12 H12 119.7 . . ?
C8 C13 C12 120.7(10) . . ?
C8 C13 H13 119.6 . . ?
C12 C13 H13 119.6 . . ?
O3 C14 O2 123.8(10) . . ?
O3 C14 C11 117.6(10) . . ?
O2 C14 C11 118.5(9) . . ?
C2 C15 C17 110.9(8) . . ?
C2 C15 C16 111.3(8) . . ?
C17 C15 C16 110.7(9) . . ?
C2 C15 H15 107.9 . . ?
C17 C15 H15 107.9 . . ?
C16 C15 H15 107.9 . . ?
C15 C16 H16A 109.5 . . ?
C15 C16 H16B 109.5 . . ?
H16A C16 H16B 109.5 . . ?
C15 C16 H16C 109.5 . . ?
H16A C16 H16C 109.5 . . ?
H16B C16 H16C 109.5 . . ?
C15 C17 H17A 109.5 . . ?
C15 C17 H17B 109.5 . . ?
H17A C17 H17B 109.5 . . ?
C15 C17 H17C 109.5 . . ?
H17A C17 H17C 109.5 . . ?
H17B C17 H17C 109.5 . . ?
C20 C18 C19 113.0(10) . . ?
C20 C18 C4 111.9(10) . . ?
C19 C18 C4 115.6(9) . . ?
C20 C18 H18 105.1 . . ?
C19 C18 H18 105.1 . . ?
C4 C18 H18 105.1 . . ?
C18 C19 H19A 109.5 . . ?
C18 C19 H19B 109.5 . . ?
H19A C19 H19B 109.5 . . ?
C18 C19 H19C 109.5 . . ?
H19A C19 H19C 109.5 . . ?
H19B C19 H19C 109.5 . . ?
C18 C20 H20A 109.5 . . ?
C18 C20 H20B 109.5 . . ?
H20A C20 H20B 109.5 . . ?
C18 C20 H20C 109.5 . . ?
H20A C20 H20C 109.5 . . ?
H20B C20 H20C 109.5 . . ?
C23 C21 C6 113.9(9) . . ?
C23 C21 C22 111.1(10) . . ?
C6 C21 C22 111.2(8) . . ?
C23 C21 H21 106.7 . . ?
C6 C21 H21 106.7 . . ?
C22 C21 H21 106.7 . . ?
C21 C22 H22A 109.5 . . ?
C21 C22 H22B 109.5 . . ?
H22A C22 H22B 109.5 . . ?
C21 C22 H22C 109.5 . . ?
H22A C22 H22C 109.5 . . ?
H22B C22 H22C 109.5 . . ?
C21 C23 H23A 109.5 . . ?
C21 C23 H23B 109.5 . . ?
H23A C23 H23B 109.5 . . ?
C21 C23 H23C 109.5 . . ?
H23A C23 H23C 109.5 . . ?
H23B C23 H23C 109.5 . . ?
C25 N1 H1A 109.5 . . ?
C25 N1 H1B 109.5 . . ?
H1A N1 H1B 109.5 . . ?
C25 N1 H1C 109.5 . . ?
H1A N1 H1C 109.5 . . ?
H1B N1 H1C 109.5 . . ?
C25 C24 H24A 109.5 . . ?
C25 C24 H24B 109.5 . . ?
H24A C24 H24B 109.5 . . ?
C25 C24 H24C 109.5 . . ?
H24A C24 H24C 109.5 . . ?
H24B C24 H24C 109.5 . . ?
C26 C25 N1 109.0(8) . . ?
C26 C25 C24 116.6(9) . . ?
N1 C25 C24 109.7(9) . . ?
C26 C25 H25 107.0 . . ?
N1 C25 H25 107.0 . . ?
C24 C25 H25 107.0 . . ?
C31 C26 C27 117.9(12) . . ?
C31 C26 C25 120.5(10) . . ?
C27 C26 C25 121.6(11) . . ?
C28 C27 C26 121.8(12) . . ?
C28 C27 H27 119.1 . . ?
C26 C27 H27 119.1 . . ?
C27 C28 C29 120.8(12) . . ?
C27 C28 H28 119.6 . . ?
C29 C28 H28 119.6 . . ?
C30 C29 C28 118.6(13) . . ?
C30 C29 H29 120.7 . . ?
C28 C29 H29 120.7 . . ?
C29 C30 C31 119.9(13) . . ?
C29 C30 H30 120.1 . . ?
C31 C30 H30 120.1 . . ?
C26 C31 C30 121.0(11) . . ?
C26 C31 H31 119.5 . . ?
C30 C31 H31 119.5 . . ?

loop_
_geom_bond_atom_site_label_1
_geom_bond_atom_site_label_2
_geom_bond_distance
_geom_bond_site_symmetry_2
_geom_bond_publ_flag
O1 C7 1.208(12) . ?
O3 C14 1.253(12) . ?
O2 C14 1.254(11) . ?
C1 C6 1.385(14) . ?
C1 C2 1.390(15) . ?
C1 C7 1.499(14) . ?
C2 C3 1.386(13) . ?
C2 C15 1.507(14) . ?
C3 C4 1.376(14) . ?
C3 H3 0.9300 . ?
C4 C5 1.406(14) . ?
C4 C18 1.518(15) . ?
C5 C6 1.386(13) . ?
C5 H5 0.9300 . ?
C6 C21 1.517(14) . ?
C7 C8 1.485(15) . ?
C8 C9 1.374(12) . ?
C8 C13 1.379(13) . ?
C9 C10 1.379(13) . ?
C9 H9 0.9300 . ?
C10 C11 1.401(11) . ?
C10 H10 0.9300 . ?
C11 C12 1.380(12) . ?
C11 C14 1.484(13) . ?
C12 C13 1.388(13) . ?
C12 H12 0.9300 . ?
C13 H13 0.9300 . ?
C15 C17 1.522(14) . ?
C15 C16 1.539(12) . ?
C15 H15 0.9800 . ?
C16 H16A 0.9600 . ?
C16 H16B 0.9600 . ?
C16 H16C 0.9600 . ?
C17 H17A 0.9600 . ?
C17 H17B 0.9600 . ?
C17 H17C 0.9600 . ?
C18 C20 1.486(13) . ?
C18 C19 1.506(14) . ?
C18 H18 0.9800 . ?
C19 H19A 0.9600 . ?
C19 H19B 0.9600 . ?
C19 H19C 0.9600 . ?
C20 H20A 0.9600 . ?
C20 H20B 0.9600 . ?
C20 H20C 0.9600 . ?
C21 C23 1.515(13) . ?
C21 C22 1.526(13) . ?
C21 H21 0.9800 . ?
C22 H22A 0.9600 . ?
C22 H22B 0.9600 . ?
C22 H22C 0.9600 . ?
C23 H23A 0.9600 . ?
C23 H23B 0.9600 . ?
C23 H23C 0.9600 . ?
N1 C25 1.503(13) . ?
N1 H1A 0.8900 . ?
N1 H1B 0.8900 . ?
N1 H1C 0.8900 . ?
C24 C25 1.516(13) . ?
C24 H24A 0.9600 . ?
C24 H24B 0.9600 . ?
C24 H24C 0.9600 . ?
C25 C26 1.500(14) . ?
C25 H25 0.9800 . ?
C26 C31 1.374(13) . ?
C26 C27 1.378(13) . ?
C27 C28 1.349(15) . ?
C27 H27 0.9300 . ?
C28 C29 1.386(17) . ?
C28 H28 0.9300 . ?
C29 C30 1.375(16) . ?
C29 H29 0.9300 . ?
C30 C31 1.390(15) . ?
C30 H30 0.9300 . ?
C31 H31 0.9300 . ?

_cod_database_fobs_code 2108816
